data_7036481
loop_
_publ_author_name
'Chen, Zhao'
'Liang, Jinhua'
'Nie, Yuting'
'Xu, Xuqingfeng'
'Yu, Guang-Ao'
'Yin, Jun'
'Liu, Sheng Hua'

_publ_section_title
;
 A novel carbazole-based gold(i) complex with interesting solid-state,
 multistimuli-responsive characteristics.
;
_journal_issue 40
_journal_name_full 'Dalton transactions (Cambridge, England : 2003)'
_journal_page_first 17473
_journal_page_last 17477
_journal_paper_doi 10.1039/c5dt02035b
_journal_volume 44
_journal_year 2015
_chemical_formula_sum 'C32 H26 Au Cl2 F5 N2 O'
_chemical_formula_weight 817.41
_chemical_name_systematic
; 
 ? 
;
_space_group_IT_number 14
_symmetry_cell_setting monoclinic
_symmetry_space_group_name_Hall '-P 2ybc'
_symmetry_space_group_name_H-M 'P 1 21/c 1'
_atom_sites_solution_hydrogens geom
_atom_sites_solution_primary direct
_atom_sites_solution_secondary difmap
_audit_creation_method SHELXL-97
_audit_update_record
;
2015-08-27 deposited with the CCDC.
2015-09-10 downloaded from the CCDC.
;
_cell_angle_alpha 90.00
_cell_angle_beta 114.175(2)
_cell_angle_gamma 90.00
_cell_formula_units_Z 4
_cell_length_a 18.712(4)
_cell_length_b 8.2180(16)
_cell_length_c 21.103(4)
_cell_measurement_reflns_used 9891
_cell_measurement_temperature 100(2)
_cell_measurement_theta_max 31.92
_cell_measurement_theta_min 2.39
_cell_volume 2960.5(10)
_computing_cell_refinement 'Bruker SAINT'
_computing_data_collection 'Bruker APEX2'
_computing_data_reduction 'Bruker SAINT'
_computing_molecular_graphics 'Bruker SHELXTL'
_computing_publication_material 'Bruker SHELXTL'
_computing_structure_refinement 'SHELXL-97 (Sheldrick, 1997)'
_computing_structure_solution 'SHELXS-97 (Sheldrick, 1990)'
_diffrn_ambient_temperature 100(2)
_diffrn_measured_fraction_theta_full 0.997
_diffrn_measured_fraction_theta_max 0.997
_diffrn_measurement_device_type 'Bruker APEX-II CCD'
_diffrn_measurement_method '\f and \w scans'
_diffrn_radiation_monochromator graphite
_diffrn_radiation_source 'fine-focus sealed tube'
_diffrn_radiation_type MoK\a
_diffrn_radiation_wavelength 0.71073
_diffrn_reflns_av_R_equivalents 0.0335
_diffrn_reflns_av_sigmaI/netI 0.0314
_diffrn_reflns_limit_h_max 26
_diffrn_reflns_limit_h_min -26
_diffrn_reflns_limit_k_max 11
_diffrn_reflns_limit_k_min -11
_diffrn_reflns_limit_l_max 29
_diffrn_reflns_limit_l_min -29
_diffrn_reflns_number 28688
_diffrn_reflns_theta_full 30.00
_diffrn_reflns_theta_max 30.00
_diffrn_reflns_theta_min 1.19
_diffrn_standards_number 0
_exptl_absorpt_coefficient_mu 5.211
_exptl_absorpt_correction_T_max 0.6238
_exptl_absorpt_correction_T_min 0.5736
_exptl_absorpt_correction_type multi-scan
_exptl_crystal_colour colorless
_exptl_crystal_density_diffrn 1.834
_exptl_crystal_density_method 'not measured'
_exptl_crystal_description needle
_exptl_crystal_F_000 1592
_exptl_crystal_size_max 0.20
_exptl_crystal_size_mid 0.15
_exptl_crystal_size_min 0.10
_refine_diff_density_max 2.061
_refine_diff_density_min -1.887
_refine_diff_density_rms 0.121
_refine_ls_extinction_method none
_refine_ls_goodness_of_fit_ref 1.097
_refine_ls_hydrogen_treatment mixed
_refine_ls_matrix_type full
_refine_ls_number_parameters 388
_refine_ls_number_reflns 8617
_refine_ls_number_restraints 0
_refine_ls_restrained_S_all 1.097
_refine_ls_R_factor_all 0.0323
_refine_ls_R_factor_gt 0.0260
_refine_ls_shift/su_max 0.006
_refine_ls_shift/su_mean 0.000
_refine_ls_structure_factor_coef Fsqd
_refine_ls_weighting_details 'calc w=1/[\s^2^(Fo^2^)+(0.0387P)^2^+1.5484P] where P=(Fo^2^+2Fc^2^)/3'
_refine_ls_weighting_scheme calc
_refine_ls_wR_factor_gt 0.0681
_refine_ls_wR_factor_ref 0.0710
_reflns_number_gt 7662
_reflns_number_total 8617
_reflns_threshold_expression >2sigma(I)
_cod_data_source_file c5dt02035b2.cif
_cod_data_source_block e131103h_work_mo_131103h_0m
_cod_depositor_comments
;
The following automatic conversions were performed:

'_symmetry_cell_setting' value 'Monoclinic' changed to 'monoclinic'
according to
/usr/data/users/saulius/crontab/automatic-downloads/rss-feeds/RSC/lib/dictionaries/cif_core.dic
dictionary named 'cif_core.dic' version 2.4.2 from 2011-04-26.

'_exptl_absorpt_correction_type' value 'Multi-scan' changed to
'multi-scan' according to
/usr/data/users/saulius/crontab/automatic-downloads/rss-feeds/RSC/lib/dictionaries/cif_core.dic
dictionary named 'cif_core.dic' version 2.4.2 from 2011-04-26.

Automatic conversion script
Id: cif_fix_values 3271 2015-04-21 07:52:19Z andrius 

 Adding full bibliography for 7036480--7036481.cif.
;
_cod_original_sg_symbol_H-M P2(1)/c
_cod_database_code 7036481

loop_
_symmetry_equiv_pos_as_xyz
'x, y, z'
'-x, y+1/2, -z+1/2'
'-x, -y, -z'
'x, -y-1/2, z-1/2'

loop_
_atom_site_label
_atom_site_type_symbol
_atom_site_fract_x
_atom_site_fract_y
_atom_site_fract_z
_atom_site_U_iso_or_equiv
_atom_site_adp_type
_atom_site_occupancy
_atom_site_symmetry_multiplicity
_atom_site_calc_flag
_atom_site_refinement_flags
Au1 Au 0.518196(6) -0.300400(12) 0.544130(5) 0.01877(4) Uani 1 1 d .
C1 C 1.14154(14) 0.6242(3) 0.26677(12) 0.0151(4) Uani 1 1 d .
C2 C 1.21414(15) 0.5993(3) 0.32182(13) 0.0198(5) Uani 1 1 d .
H2 H 1.2250 0.6395 0.3671 0.024 Uiso 1 1 calc R
C3 C 1.27004(16) 0.5134(4) 0.30783(14) 0.0234(5) Uani 1 1 d .
H3 H 1.3201 0.4945 0.3443 0.028 Uiso 1 1 calc R
C4 C 1.25441(17) 0.4540(3) 0.24131(15) 0.0241(5) Uani 1 1 d .
H4 H 1.2940 0.3967 0.2333 0.029 Uiso 1 1 calc R
C5 C 1.18206(17) 0.4777(3) 0.18710(13) 0.0216(5) Uani 1 1 d .
H5 H 1.1715 0.4364 0.1421 0.026 Uiso 1 1 calc R
C6 C 1.12470(15) 0.5636(3) 0.19981(12) 0.0173(5) Uani 1 1 d .
C7 C 1.04512(15) 0.6119(3) 0.15754(13) 0.0184(5) Uani 1 1 d .
C8 C 0.99488(18) 0.5866(4) 0.08790(13) 0.0271(6) Uani 1 1 d .
H8 H 1.0121 0.5280 0.0579 0.033 Uiso 1 1 calc R
C9 C 0.91935(19) 0.6488(4) 0.06336(15) 0.0322(7) Uani 1 1 d .
H9 H 0.8848 0.6332 0.0160 0.039 Uiso 1 1 calc R
C10 C 0.89354(18) 0.7337(4) 0.10717(16) 0.0288(6) Uani 1 1 d .
H10 H 0.8413 0.7735 0.0892 0.035 Uiso 1 1 calc R
C11 C 0.94203(16) 0.7616(3) 0.17628(15) 0.0221(5) Uani 1 1 d .
H11 H 0.9242 0.8205 0.2058 0.027 Uiso 1 1 calc R
C12 C 1.01807(15) 0.6997(3) 0.20083(13) 0.0171(5) Uani 1 1 d .
C13 C 1.07568(16) 0.7961(3) 0.32599(13) 0.0173(5) Uani 1 1 d .
H13A H 1.0377 0.8866 0.3085 0.021 Uiso 1 1 calc R
H13B H 1.1280 0.8444 0.3525 0.021 Uiso 1 1 calc R
C14 C 1.05364(15) 0.6925(3) 0.37496(13) 0.0174(5) Uani 1 1 d .
H14A H 1.0619 0.7569 0.4170 0.021 Uiso 1 1 calc R
H14B H 1.0889 0.5970 0.3896 0.021 Uiso 1 1 calc R
C15 C 0.96899(14) 0.6334(3) 0.34248(13) 0.0166(4) Uani 1 1 d .
H15A H 0.9617 0.5627 0.3023 0.020 Uiso 1 1 calc R
H15B H 0.9339 0.7285 0.3249 0.020 Uiso 1 1 calc R
C16 C 0.94536(15) 0.5393(3) 0.39321(13) 0.0176(5) Uani 1 1 d .
H16A H 0.9810 0.4454 0.4118 0.021 Uiso 1 1 calc R
H16B H 0.9508 0.6107 0.4327 0.021 Uiso 1 1 calc R
C17 C 0.86115(14) 0.4784(3) 0.35819(13) 0.0180(5) Uani 1 1 d .
H17A H 0.8254 0.5730 0.3424 0.022 Uiso 1 1 calc R
H17B H 0.8550 0.4137 0.3167 0.022 Uiso 1 1 calc R
C18 C 0.83799(14) 0.3756(3) 0.40557(13) 0.0188(5) Uani 1 1 d .
H18A H 0.8734 0.2808 0.4223 0.023 Uiso 1 1 calc R
H18B H 0.8411 0.4399 0.4463 0.023 Uiso 1 1 calc R
C19 C 0.72589(15) 0.2192(3) 0.39698(13) 0.0158(5) Uani 1 1 d .
C20 C 0.76136(16) 0.1741(4) 0.46675(14) 0.0224(5) Uani 1 1 d .
H20 H 0.8123 0.2127 0.4953 0.027 Uiso 1 1 calc R
C21 C 0.72212(16) 0.0727(4) 0.49433(13) 0.0233(5) Uani 1 1 d .
H21 H 0.7458 0.0419 0.5419 0.028 Uiso 1 1 calc R
C22 C 0.64819(15) 0.0170(3) 0.45197(13) 0.0182(5) Uani 1 1 d .
C23 C 0.61287(15) 0.0579(3) 0.38173(13) 0.0190(5) Uani 1 1 d .
H23 H 0.5624 0.0169 0.3531 0.023 Uiso 1 1 calc R
C24 C 0.65193(15) 0.1584(3) 0.35450(13) 0.0181(5) Uani 1 1 d .
H24 H 0.6286 0.1866 0.3067 0.022 Uiso 1 1 calc R
C25 C 0.57644(17) -0.1628(4) 0.50527(15) 0.0225(5) Uani 1 1 d .
C26 C 0.45371(14) -0.4360(3) 0.58138(12) 0.0153(4) Uani 1 1 d .
C27 C 0.37683(15) -0.4760(3) 0.53949(12) 0.0184(5) Uani 1 1 d .
C28 C 0.32954(15) -0.5663(4) 0.56166(14) 0.0222(5) Uani 1 1 d .
C29 C 0.35832(16) -0.6204(3) 0.62903(15) 0.0217(5) Uani 1 1 d .
C30 C 0.43423(16) -0.5840(4) 0.67308(13) 0.0223(5) Uani 1 1 d .
C31 C 0.47970(14) -0.4944(3) 0.64882(12) 0.0190(5) Uani 1 1 d .
C32 C 0.6756(3) 0.0231(9) 0.7028(2) 0.0767(19) Uani 1 1 d .
H32A H 0.6545 -0.0674 0.7210 0.092 Uiso 1 1 calc R
H32B H 0.7046 0.0967 0.7421 0.092 Uiso 1 1 calc R
Cl1 Cl 0.59784(6) 0.12925(12) 0.64181(5) 0.0493(2) Uani 1 1 d .
Cl2 Cl 0.74135(5) -0.05680(10) 0.67090(4) 0.03611(17) Uani 1 1 d .
F1 F 0.34563(10) -0.4258(2) 0.47278(8) 0.0297(4) Uani 1 1 d .
F2 F 0.25538(10) -0.6016(3) 0.51817(10) 0.0361(4) Uani 1 1 d .
F3 F 0.31227(12) -0.7059(2) 0.65169(11) 0.0353(4) Uani 1 1 d .
F4 F 0.46199(12) -0.6371(3) 0.73896(9) 0.0388(5) Uani 1 1 d .
F5 F 0.55358(9) -0.4622(2) 0.69483(8) 0.0313(4) Uani 1 1 d .
N1 N 1.07741(13) 0.7073(2) 0.26692(11) 0.0152(4) Uani 1 1 d .
N2 N 0.60837(13) -0.0827(3) 0.48069(11) 0.0202(4) Uani 1 1 d .
O1 O 0.75867(11) 0.3220(2) 0.36604(10) 0.0189(4) Uani 1 1 d .

loop_
_atom_site_aniso_label
_atom_site_aniso_U_11
_atom_site_aniso_U_22
_atom_site_aniso_U_33
_atom_site_aniso_U_23
_atom_site_aniso_U_13
_atom_site_aniso_U_12
Au1 0.02003(6) 0.02014(6) 0.02117(6) 0.00147(3) 0.01354(4) 0.00055(4)
C1 0.0180(11) 0.0131(11) 0.0164(10) 0.0001(8) 0.0094(9) -0.0003(9)
C2 0.0193(11) 0.0226(12) 0.0174(11) -0.0020(9) 0.0074(9) 0.0007(10)
C3 0.0185(12) 0.0256(14) 0.0256(13) -0.0002(10) 0.0087(10) 0.0032(10)
C4 0.0240(13) 0.0226(13) 0.0330(14) -0.0012(11) 0.0189(12) 0.0012(10)
C5 0.0298(14) 0.0195(13) 0.0223(12) -0.0051(9) 0.0175(11) -0.0053(10)
C6 0.0221(12) 0.0166(12) 0.0150(10) -0.0007(8) 0.0094(9) -0.0043(9)
C7 0.0225(12) 0.0158(12) 0.0165(11) 0.0003(9) 0.0073(9) -0.0066(9)
C8 0.0348(15) 0.0289(15) 0.0153(11) -0.0005(10) 0.0079(11) -0.0132(12)
C9 0.0318(15) 0.0362(16) 0.0171(12) 0.0059(11) -0.0017(11) -0.0139(13)
C10 0.0212(13) 0.0278(15) 0.0273(14) 0.0107(11) -0.0003(11) -0.0049(11)
C11 0.0177(12) 0.0185(12) 0.0262(13) 0.0064(10) 0.0050(10) -0.0008(10)
C12 0.0173(11) 0.0156(11) 0.0160(11) 0.0039(8) 0.0043(9) -0.0034(9)
C13 0.0192(11) 0.0161(12) 0.0186(11) -0.0043(9) 0.0098(9) -0.0024(9)
C14 0.0184(11) 0.0180(12) 0.0167(11) -0.0013(8) 0.0082(9) -0.0002(9)
C15 0.0181(11) 0.0151(12) 0.0181(11) -0.0005(8) 0.0091(9) 0.0001(9)
C16 0.0176(11) 0.0186(12) 0.0184(11) -0.0007(9) 0.0092(9) -0.0023(9)
C17 0.0166(11) 0.0205(12) 0.0186(11) 0.0005(9) 0.0090(9) -0.0012(9)
C18 0.0147(10) 0.0241(13) 0.0180(11) -0.0003(9) 0.0070(9) -0.0029(9)
C19 0.0162(11) 0.0162(12) 0.0172(11) -0.0002(8) 0.0091(9) 0.0003(9)
C20 0.0167(11) 0.0307(15) 0.0180(12) 0.0028(10) 0.0052(10) -0.0040(10)
C21 0.0225(12) 0.0303(15) 0.0169(11) 0.0028(10) 0.0078(10) -0.0037(11)
C22 0.0214(12) 0.0167(12) 0.0214(11) 0.0006(9) 0.0139(10) -0.0003(9)
C23 0.0165(11) 0.0221(13) 0.0188(11) -0.0032(9) 0.0077(9) -0.0035(9)
C24 0.0177(11) 0.0206(12) 0.0160(11) -0.0013(9) 0.0070(9) -0.0011(9)
C25 0.0230(13) 0.0227(13) 0.0250(13) -0.0012(10) 0.0131(11) -0.0021(10)
C26 0.0160(10) 0.0174(11) 0.0152(10) 0.0008(8) 0.0092(9) 0.0013(9)
C27 0.0195(11) 0.0232(13) 0.0130(10) -0.0008(9) 0.0073(9) 0.0041(10)
C28 0.0164(11) 0.0266(14) 0.0229(12) -0.0090(10) 0.0073(10) -0.0040(10)
C29 0.0260(13) 0.0169(13) 0.0308(13) -0.0004(10) 0.0205(11) -0.0036(10)
C30 0.0243(12) 0.0265(14) 0.0176(11) 0.0058(10) 0.0102(10) 0.0043(11)
C31 0.0142(11) 0.0245(13) 0.0166(10) -0.0008(9) 0.0046(9) 0.0020(9)
C32 0.044(2) 0.161(6) 0.0259(17) 0.024(3) 0.0150(17) 0.035(3)
Cl1 0.0370(4) 0.0441(5) 0.0513(5) -0.0051(4) 0.0025(4) -0.0046(4)
Cl2 0.0465(4) 0.0391(4) 0.0246(3) 0.0021(3) 0.0165(3) -0.0023(3)
F1 0.0263(8) 0.0477(11) 0.0119(7) 0.0027(7) 0.0047(6) 0.0057(8)
F2 0.0176(8) 0.0506(12) 0.0357(10) -0.0176(9) 0.0066(7) -0.0118(8)
F3 0.0393(11) 0.0313(10) 0.0500(12) 0.0020(8) 0.0332(10) -0.0090(8)
F4 0.0419(11) 0.0530(12) 0.0233(8) 0.0183(8) 0.0152(8) 0.0062(10)
F5 0.0167(7) 0.0502(11) 0.0202(7) 0.0018(7) 0.0007(6) -0.0013(7)
N1 0.0152(9) 0.0168(10) 0.0137(9) -0.0007(7) 0.0061(8) 0.0011(7)
N2 0.0215(10) 0.0203(11) 0.0224(10) 0.0001(8) 0.0126(9) -0.0015(9)
O1 0.0159(8) 0.0238(10) 0.0182(8) 0.0018(7) 0.0081(7) -0.0032(7)

loop_
_atom_type_symbol
_atom_type_description
_atom_type_scat_dispersion_real
_atom_type_scat_dispersion_imag
_atom_type_scat_source
C C 0.0033 0.0016 'International Tables Vol C Tables 4.2.6.8 and 6.1.1.4'
H H 0.0000 0.0000 'International Tables Vol C Tables 4.2.6.8 and 6.1.1.4'
N N 0.0061 0.0033 'International Tables Vol C Tables 4.2.6.8 and 6.1.1.4'
O O 0.0106 0.0060 'International Tables Vol C Tables 4.2.6.8 and 6.1.1.4'
F F 0.0171 0.0103 'International Tables Vol C Tables 4.2.6.8 and 6.1.1.4'
Au Au -2.0133 8.8022 'International Tables Vol C Tables 4.2.6.8 and 6.1.1.4'
Cl Cl 0.1484 0.1585 'International Tables Vol C Tables 4.2.6.8 and 6.1.1.4'

loop_
_geom_angle_atom_site_label_1
_geom_angle_atom_site_label_2
_geom_angle_atom_site_label_3
_geom_angle
C25 Au1 C26 177.32(11)
N1 C1 C2 128.4(2)
N1 C1 C6 109.9(2)
C2 C1 C6 121.7(2)
C3 C2 C1 117.3(2)
C3 C2 H2 121.4
C1 C2 H2 121.4
C2 C3 C4 121.6(2)
C2 C3 H3 119.2
C4 C3 H3 119.2
C5 C4 C3 120.8(2)
C5 C4 H4 119.6
C3 C4 H4 119.6
C4 C5 C6 118.7(2)
C4 C5 H5 120.6
C6 C5 H5 120.6
C5 C6 C1 119.8(2)
C5 C6 C7 134.3(2)
C1 C6 C7 105.9(2)
C8 C7 C12 119.5(3)
C8 C7 C6 133.5(3)
C12 C7 C6 107.1(2)
C9 C8 C7 118.7(3)
C9 C8 H8 120.6
C7 C8 H8 120.6
C8 C9 C10 120.9(3)
C8 C9 H9 119.6
C10 C9 H9 119.5
C11 C10 C9 121.7(3)
C11 C10 H10 119.1
C9 C10 H10 119.1
C10 C11 C12 117.3(3)
C10 C11 H11 121.3
C12 C11 H11 121.3
N1 C12 C11 129.3(2)
N1 C12 C7 108.9(2)
C11 C12 C7 121.8(2)
N1 C13 C14 114.1(2)
N1 C13 H13A 108.7
C14 C13 H13A 108.7
N1 C13 H13B 108.7
C14 C13 H13B 108.7
H13A C13 H13B 107.6
C13 C14 C15 113.2(2)
C13 C14 H14A 108.9
C15 C14 H14A 108.9
C13 C14 H14B 108.9
C15 C14 H14B 108.9
H14A C14 H14B 107.8
C14 C15 C16 113.1(2)
C14 C15 H15A 109.0
C16 C15 H15A 109.0
C14 C15 H15B 109.0
C16 C15 H15B 109.0
H15A C15 H15B 107.8
C17 C16 C15 111.4(2)
C17 C16 H16A 109.3
C15 C16 H16A 109.3
C17 C16 H16B 109.3
C15 C16 H16B 109.3
H16A C16 H16B 108.0
C18 C17 C16 112.6(2)
C18 C17 H17A 109.1
C16 C17 H17A 109.1
C18 C17 H17B 109.1
C16 C17 H17B 109.1
H17A C17 H17B 107.8
O1 C18 C17 107.22(19)
O1 C18 H18A 110.3
C17 C18 H18A 110.3
O1 C18 H18B 110.3
C17 C18 H18B 110.3
H18A C18 H18B 108.5
O1 C19 C20 124.0(2)
O1 C19 C24 115.9(2)
C20 C19 C24 120.0(2)
C21 C20 C19 119.9(2)
C21 C20 H20 120.1
C19 C20 H20 120.1
C22 C21 C20 119.3(2)
C22 C21 H21 120.3
C20 C21 H21 120.3
C21 C22 C23 121.4(2)
C21 C22 N2 118.9(2)
C23 C22 N2 119.8(2)
C24 C23 C22 119.2(2)
C24 C23 H23 120.4
C22 C23 H23 120.4
C23 C24 C19 120.2(2)
C23 C24 H24 119.9
C19 C24 H24 119.9
N2 C25 Au1 177.9(3)
C27 C26 C31 114.1(2)
C27 C26 Au1 120.79(18)
C31 C26 Au1 125.08(18)
F1 C27 C28 117.1(2)
F1 C27 C26 119.1(2)
C28 C27 C26 123.8(2)
F2 C28 C29 119.6(3)
F2 C28 C27 120.8(2)
C29 C28 C27 119.6(2)
F3 C29 C28 120.1(3)
F3 C29 C30 120.6(3)
C28 C29 C30 119.2(2)
F4 C30 C31 121.6(3)
F4 C30 C29 119.0(2)
C31 C30 C29 119.4(2)
F5 C31 C30 116.4(2)
F5 C31 C26 119.7(2)
C30 C31 C26 123.9(2)
Cl1 C32 Cl2 114.3(2)
Cl1 C32 H32A 108.7
Cl2 C32 H32A 108.7
Cl1 C32 H32B 108.7
Cl2 C32 H32B 108.7
H32A C32 H32B 107.6
C1 N1 C12 108.3(2)
C1 N1 C13 125.0(2)
C12 N1 C13 126.6(2)
C25 N2 C22 178.8(3)
C19 O1 C18 118.20(19)

loop_
_geom_bond_atom_site_label_1
_geom_bond_atom_site_label_2
_geom_bond_distance
Au1 C25 1.967(3)
Au1 C26 2.023(2)
C1 N1 1.382(3)
C1 C2 1.394(3)
C1 C6 1.407(3)
C2 C3 1.390(4)
C2 H2 0.9500
C3 C4 1.399(4)
C3 H3 0.9500
C4 C5 1.382(4)
C4 H4 0.9500
C5 C6 1.399(4)
C5 H5 0.9500
C6 C7 1.443(4)
C7 C8 1.398(3)
C7 C12 1.411(4)
C8 C9 1.388(5)
C8 H8 0.9500
C9 C10 1.393(5)
C9 H9 0.9500
C10 C11 1.385(4)
C10 H10 0.9500
C11 C12 1.396(4)
C11 H11 0.9500
C12 N1 1.383(3)
C13 N1 1.456(3)
C13 C14 1.521(4)
C13 H13A 0.9900
C13 H13B 0.9900
C14 C15 1.525(4)
C14 H14A 0.9900
C14 H14B 0.9900
C15 C16 1.526(3)
C15 H15A 0.9900
C15 H15B 0.9900
C16 C17 1.525(3)
C16 H16A 0.9900
C16 H16B 0.9900
C17 C18 1.502(3)
C17 H17A 0.9900
C17 H17B 0.9900
C18 O1 1.442(3)
C18 H18A 0.9900
C18 H18B 0.9900
C19 O1 1.358(3)
C19 C20 1.395(4)
C19 C24 1.397(3)
C20 C21 1.386(4)
C20 H20 0.9500
C21 C22 1.382(4)
C21 H21 0.9500
C22 C23 1.395(3)
C22 N2 1.401(3)
C23 C24 1.375(4)
C23 H23 0.9500
C24 H24 0.9500
C25 N2 1.146(4)
C26 C27 1.385(3)
C26 C31 1.388(3)
C27 F1 1.349(3)
C27 C28 1.375(4)
C28 F2 1.345(3)
C28 C29 1.372(4)
C29 F3 1.343(3)
C29 C30 1.375(4)
C30 F4 1.342(3)
C30 C31 1.373(4)
C31 F5 1.351(3)
C32 Cl1 1.732(4)
C32 Cl2 1.754(5)
C32 H32A 0.9900
C32 H32B 0.9900

loop_
_geom_torsion_atom_site_label_1
_geom_torsion_atom_site_label_2
_geom_torsion_atom_site_label_3
_geom_torsion_atom_site_label_4
_geom_torsion
N1 C1 C2 C3 -178.7(3)
C6 C1 C2 C3 0.8(4)
C1 C2 C3 C4 0.0(4)
C2 C3 C4 C5 -0.6(4)
C3 C4 C5 C6 0.5(4)
C4 C5 C6 C1 0.2(4)
C4 C5 C6 C7 179.5(3)
N1 C1 C6 C5 178.7(2)
C2 C1 C6 C5 -0.9(4)
N1 C1 C6 C7 -0.7(3)
C2 C1 C6 C7 179.7(2)
C5 C6 C7 C8 2.0(5)
C1 C6 C7 C8 -178.7(3)
C5 C6 C7 C12 -179.0(3)
C1 C6 C7 C12 0.3(3)
C12 C7 C8 C9 -0.1(4)
C6 C7 C8 C9 178.7(3)
C7 C8 C9 C10 -0.5(4)
C8 C9 C10 C11 1.0(5)
C9 C10 C11 C12 -0.6(4)
C10 C11 C12 N1 -178.8(3)
C10 C11 C12 C7 -0.1(4)
C8 C7 C12 N1 179.4(2)
C6 C7 C12 N1 0.3(3)
C8 C7 C12 C11 0.4(4)
C6 C7 C12 C11 -178.7(2)
N1 C13 C14 C15 -67.4(3)
C13 C14 C15 C16 -176.1(2)
C14 C15 C16 C17 -178.4(2)
C15 C16 C17 C18 176.1(2)
C16 C17 C18 O1 -178.3(2)
O1 C19 C20 C21 177.7(3)
C24 C19 C20 C21 -1.9(4)
C19 C20 C21 C22 0.3(4)
C20 C21 C22 C23 1.3(4)
C20 C21 C22 N2 -178.7(3)
C21 C22 C23 C24 -1.3(4)
N2 C22 C23 C24 178.7(2)
C22 C23 C24 C19 -0.4(4)
O1 C19 C24 C23 -177.7(2)
C20 C19 C24 C23 1.9(4)
C26 Au1 C25 N2 -36(8)
C25 Au1 C26 C27 35(2)
C25 Au1 C26 C31 -144(2)
C31 C26 C27 F1 -179.8(2)
Au1 C26 C27 F1 1.2(3)
C31 C26 C27 C28 -0.3(4)
Au1 C26 C27 C28 -179.3(2)
F1 C27 C28 F2 -0.2(4)
C26 C27 C28 F2 -179.7(2)
F1 C27 C28 C29 -180.0(2)
C26 C27 C28 C29 0.6(4)
F2 C28 C29 F3 -1.1(4)
C27 C28 C29 F3 178.7(2)
F2 C28 C29 C30 179.9(3)
C27 C28 C29 C30 -0.3(4)
F3 C29 C30 F4 0.9(4)
C28 C29 C30 F4 179.9(3)
F3 C29 C30 C31 -179.1(2)
C28 C29 C30 C31 -0.1(4)
F4 C30 C31 F5 -0.3(4)
C29 C30 C31 F5 179.7(2)
F4 C30 C31 C26 -179.7(3)
C29 C30 C31 C26 0.3(4)
C27 C26 C31 F5 -179.5(2)
Au1 C26 C31 F5 -0.5(4)
C27 C26 C31 C30 -0.1(4)
Au1 C26 C31 C30 178.9(2)
C2 C1 N1 C12 -179.5(2)
C6 C1 N1 C12 0.9(3)
C2 C1 N1 C13 4.2(4)
C6 C1 N1 C13 -175.4(2)
C11 C12 N1 C1 178.1(3)
C7 C12 N1 C1 -0.7(3)
C11 C12 N1 C13 -5.7(4)
C7 C12 N1 C13 175.5(2)
C14 C13 N1 C1 -87.5(3)
C14 C13 N1 C12 96.8(3)
Au1 C25 N2 C22 146(11)
C21 C22 N2 C25 30(14)
C23 C22 N2 C25 -150(14)
C20 C19 O1 C18 6.4(4)
C24 C19 O1 C18 -174.0(2)
C17 C18 O1 C19 176.5(2)
